data_7220396
loop_
_publ_author_name
'Hossain, Sazzat'
'Gupta, Sandeep K.'
'Murugavel, Ramaswamy'

_publ_section_title
;
 2,6-Dimethylphenol derived H-phosphonate and \a-hydroxyphosphonate:
 facile synthesis, crystal chemistry, supramolecular association and metal
 complexation
;
_journal_issue 23
_journal_name_full CrystEngComm
_journal_page_first 4355
_journal_paper_doi 10.1039/C5CE00675A
_journal_volume 17
_journal_year 2015
_chemical_formula_moiety 'C11 H17 O4 P'
_chemical_formula_sum 'C11 H17 O4 P'
_chemical_formula_weight 244.21
_chemical_name_systematic
;
 ?
;
_space_group_crystal_system orthorhombic
_space_group_IT_number 19
_space_group_name_Hall 'P 2ac 2ab'
_space_group_name_H-M_alt 'P 21 21 21'
_symmetry_space_group_name_Hall 'P 2ac 2ab'
_symmetry_space_group_name_H-M 'P 21 21 21'
_atom_sites_solution_hydrogens difmap
_audit_creation_method SHELXL-2012
_audit_update_record
;
2015-04-03 deposited with the CCDC.
2015-04-27 downloaded from the CCDC.
;
_cell_angle_alpha 90
_cell_angle_beta 90
_cell_angle_gamma 90
_cell_formula_units_Z 4
_cell_length_a 6.1259(12)
_cell_length_b 13.308(3)
_cell_length_c 14.863(3)
_cell_measurement_reflns_used 2822
_cell_measurement_temperature 150(2)
_cell_measurement_theta_max 31.2
_cell_measurement_theta_min 3.3
_cell_volume 1211.7(4)
_computing_cell_refinement 'CrystalClear-SM Expert 2.0 r4'
_computing_data_collection 'CrystalClear-SM Expert 2.0 r4 (Rigaku, 2009)'
_computing_data_reduction 'CrystalClear-SM Expert 2.0 r4'
_computing_molecular_graphics 'CrystalStructure 4.0 (Rigaku, 2010)'
_computing_publication_material 'CrystalStructure 4.0'
_computing_structure_refinement 'SHELXL-2012 (Sheldrick, 2012)'
_computing_structure_solution 'SHELXS97 (Sheldrick, 2008)'
_diffrn_ambient_temperature 150(2)
_diffrn_detector_area_resol_mean 28.5714
_diffrn_measured_fraction_theta_full 0.992
_diffrn_measured_fraction_theta_max 0.993
_diffrn_measurement_device_type 'Rigaku Saturn724'
_diffrn_measurement_method 'profile data from \w-scans'
_diffrn_radiation_type MoK\a
_diffrn_radiation_wavelength 0.71075
_diffrn_reflns_av_R_equivalents 0.0166
_diffrn_reflns_av_unetI/netI 0.0116
_diffrn_reflns_laue_measured_fraction_full 0.992
_diffrn_reflns_laue_measured_fraction_max 0.993
_diffrn_reflns_limit_h_max 6
_diffrn_reflns_limit_h_min -7
_diffrn_reflns_limit_k_max 16
_diffrn_reflns_limit_k_min -14
_diffrn_reflns_limit_l_max 17
_diffrn_reflns_limit_l_min -18
_diffrn_reflns_number 9190
_diffrn_reflns_point_group_measured_fraction_full 0.995
_diffrn_reflns_point_group_measured_fraction_max 0.996
_diffrn_reflns_theta_full 25.242
_diffrn_reflns_theta_max 25.499
_diffrn_reflns_theta_min 3.355
_diffrn_source 'Sealed Tube'
_exptl_absorpt_coefficient_mu 0.224
_exptl_absorpt_correction_T_max 0.957
_exptl_absorpt_correction_T_min 0.915
_exptl_absorpt_correction_type multi-scan
_exptl_absorpt_process_details 'REQAB (Rigaku, 1998)'
_exptl_crystal_colour colorless
_exptl_crystal_density_diffrn 1.339
_exptl_crystal_description Needle
_exptl_crystal_F_000 520
_exptl_crystal_size_max 0.250
_exptl_crystal_size_mid 0.060
_exptl_crystal_size_min 0.040
_refine_diff_density_max 0.237
_refine_diff_density_min -0.169
_refine_diff_density_rms 0.030
_refine_ls_abs_structure_details
;
 Flack x determined using 926 quotients [(I+)-(I-)]/[(I+)+(I-)]
 (Parsons and Flack (2004), Acta Cryst. A60, s61).
;
_refine_ls_abs_structure_Flack 0.098(17)
_refine_ls_extinction_method none
_refine_ls_goodness_of_fit_ref 1.072
_refine_ls_hydrogen_treatment refall
_refine_ls_matrix_type full
_refine_ls_number_parameters 213
_refine_ls_number_reflns 2255
_refine_ls_number_restraints 0
_refine_ls_restrained_S_all 1.072
_refine_ls_R_factor_all 0.0197
_refine_ls_R_factor_gt 0.0197
_refine_ls_shift/su_max 0.001
_refine_ls_shift/su_mean 0.000
_refine_ls_structure_factor_coef Fsqd
_refine_ls_weighting_details
;
 w=1/[\s^2^(Fo^2^)+(0.0287P)^2^+0.2762P]
 where P=(Fo^2^+2Fc^2^)/3
;
_refine_ls_weighting_scheme calc
_refine_ls_wR_factor_gt 0.0523
_refine_ls_wR_factor_ref 0.0524
_reflns_Friedel_coverage 0.701
_reflns_friedel_fraction_full 1.000
_reflns_friedel_fraction_max 1.000
_reflns_number_gt 2249
_reflns_number_total 2255
_reflns_threshold_expression 'I > 2\s(I)'
_cod_data_source_file c5ce00675a2.cif
_cod_data_source_block ALP-HYDRO-PHOS-3A
_cod_depositor_comments 'Adding full bibliography for 7220395--7220401.cif.'
_cod_database_code 7220396
_shelx_space_group_comment
;
The symmetry employed for this shelxl refinement is uniquely defined
by the following loop, which should always be used as a source of
symmetry information in preference to the above space-group names.
They are only intended as comments.
;
_shelx_estimated_absorpt_t_min 0.957
_shelx_estimated_absorpt_t_max 0.957
_shelxl_version_number 2012-9

loop_
_space_group_symop_operation_xyz
'x, y, z'
'x+1/2, -y+1/2, -z'
'-x, y+1/2, -z+1/2'
'-x+1/2, -y, z+1/2'

loop_
_atom_site_label
_atom_site_type_symbol
_atom_site_fract_x
_atom_site_fract_y
_atom_site_fract_z
_atom_site_U_iso_or_equiv
_atom_site_adp_type
_atom_site_occupancy
_atom_site_site_symmetry_order
_atom_site_calc_flag
C1 C 0.2724(3) 0.50087(13) 0.59682(11) 0.0182(4) Uani 1 1 d
C2 C 0.3755(3) 0.47084(13) 0.51751(12) 0.0219(4) Uani 1 1 d
C3 C 0.2824(4) 0.39063(14) 0.47100(13) 0.0285(4) Uani 1 1 d
C4 C 0.0974(4) 0.34295(15) 0.50269(15) 0.0317(5) Uani 1 1 d
C5 C 0.0012(3) 0.37443(14) 0.58181(14) 0.0279(4) Uani 1 1 d
C6 C 0.0865(3) 0.45465(13) 0.63061(12) 0.0212(4) Uani 1 1 d
C7 C 0.5762(3) 0.52254(16) 0.48254(14) 0.0271(4) Uani 1 1 d
C8 C -0.0230(3) 0.48776(16) 0.71666(14) 0.0267(4) Uani 1 1 d
C9 C 0.5565(3) 0.75707(14) 0.67503(11) 0.0176(4) Uani 1 1 d
C10 C 0.5386(4) 0.86955(15) 0.65732(15) 0.0263(4) Uani 1 1 d
C11 C 0.5854(3) 0.73342(17) 0.77449(13) 0.0263(4) Uani 1 1 d
O1 O 0.2653(2) 0.71473(9) 0.53498(8) 0.0213(3) Uani 1 1 d
O2 O 0.1311(2) 0.72549(10) 0.69669(9) 0.0213(3) Uani 1 1 d
O3 O 0.36903(19) 0.57873(9) 0.64777(8) 0.0186(3) Uani 1 1 d
O4 O 0.74469(18) 0.71672(9) 0.62923(9) 0.0189(3) Uani 1 1 d
P1 P 0.31498(6) 0.69413(3) 0.62998(3) 0.01484(12) Uani 1 1 d
H2 H 0.019(5) 0.725(2) 0.6764(17) 0.038(7) Uiso 1 1 d
H3 H 0.355(4) 0.3686(17) 0.4190(15) 0.033(6) Uiso 1 1 d
H4 H 0.751(4) 0.7379(19) 0.5786(17) 0.036(7) Uiso 1 1 d
H4A H 0.036(4) 0.2857(17) 0.4700(16) 0.034(6) Uiso 1 1 d
H5 H -0.122(4) 0.3406(19) 0.6049(16) 0.038(7) Uiso 1 1 d
H7A H 0.537(4) 0.5887(19) 0.4559(17) 0.038(6) Uiso 1 1 d
H7B H 0.678(5) 0.5319(19) 0.5278(18) 0.045(7) Uiso 1 1 d
H7C H 0.650(5) 0.482(2) 0.4406(19) 0.052(8) Uiso 1 1 d
H8A H -0.068(4) 0.429(2) 0.7539(17) 0.040(7) Uiso 1 1 d
H8B H 0.060(5) 0.5300(19) 0.7536(17) 0.040(7) Uiso 1 1 d
H8C H -0.155(5) 0.524(2) 0.7047(18) 0.048(7) Uiso 1 1 d
H10A H 0.417(4) 0.896(2) 0.6842(17) 0.035(6) Uiso 1 1 d
H10B H 0.667(5) 0.901(2) 0.6828(16) 0.038(7) Uiso 1 1 d
H10C H 0.523(4) 0.8837(17) 0.5942(16) 0.031(6) Uiso 1 1 d
H11A H 0.460(4) 0.7576(18) 0.8079(16) 0.033(6) Uiso 1 1 d
H11B H 0.594(4) 0.6612(18) 0.7837(15) 0.025(6) Uiso 1 1 d
H11C H 0.715(4) 0.7670(18) 0.7968(15) 0.031(6) Uiso 1 1 d

loop_
_atom_site_aniso_label
_atom_site_aniso_U_11
_atom_site_aniso_U_22
_atom_site_aniso_U_33
_atom_site_aniso_U_23
_atom_site_aniso_U_13
_atom_site_aniso_U_12
C1 0.0186(8) 0.0159(7) 0.0201(8) 0.0026(6) -0.0046(7) 0.0022(7)
C2 0.0239(9) 0.0195(8) 0.0224(9) 0.0033(7) -0.0007(7) 0.0045(7)
C3 0.0398(12) 0.0226(9) 0.0232(9) -0.0012(8) -0.0003(9) 0.0037(8)
C4 0.0422(12) 0.0218(9) 0.0310(10) -0.0007(8) -0.0082(9) -0.0057(9)
C5 0.0280(10) 0.0213(9) 0.0344(10) 0.0065(8) -0.0042(9) -0.0053(8)
C6 0.0201(8) 0.0204(8) 0.0229(9) 0.0062(7) -0.0019(8) 0.0016(7)
C7 0.0250(10) 0.0292(10) 0.0273(10) -0.0009(9) 0.0068(9) 0.0032(8)
C8 0.0245(10) 0.0272(10) 0.0285(10) 0.0042(8) 0.0063(8) -0.0010(8)
C9 0.0084(8) 0.0260(9) 0.0184(8) -0.0034(7) 0.0013(6) -0.0007(7)
C10 0.0187(9) 0.0239(9) 0.0363(11) -0.0050(8) -0.0002(9) -0.0023(8)
C11 0.0174(9) 0.0432(12) 0.0183(9) -0.0039(8) -0.0017(7) -0.0044(9)
O1 0.0189(7) 0.0254(6) 0.0196(6) 0.0026(5) -0.0042(5) -0.0003(5)
O2 0.0094(6) 0.0301(7) 0.0246(7) -0.0049(5) -0.0006(5) 0.0006(5)
O3 0.0168(6) 0.0198(6) 0.0193(6) 0.0004(5) -0.0031(5) 0.0002(5)
O4 0.0099(5) 0.0283(6) 0.0184(6) 0.0026(5) 0.0016(5) 0.0017(5)
P1 0.00887(19) 0.0189(2) 0.0167(2) -0.00024(16) -0.00085(16) -0.00001(16)

loop_
_atom_type_symbol
_atom_type_description
_atom_type_scat_dispersion_real
_atom_type_scat_dispersion_imag
_atom_type_scat_source
C C 0.0033 0.0016 'International Tables Vol C Tables 4.2.6.8 and 6.1.1.4'
H H 0.0000 0.0000 'International Tables Vol C Tables 4.2.6.8 and 6.1.1.4'
O O 0.0106 0.0060 'International Tables Vol C Tables 4.2.6.8 and 6.1.1.4'
P P 0.1023 0.0942 'International Tables Vol C Tables 4.2.6.8 and 6.1.1.4'

loop_
_geom_angle_atom_site_label_1
_geom_angle_atom_site_label_2
_geom_angle_atom_site_label_3
_geom_angle
C6 C1 C2 123.35(17)
C6 C1 O3 118.33(15)
C2 C1 O3 118.23(15)
C3 C2 C1 116.94(18)
C3 C2 C7 120.94(18)
C1 C2 C7 122.11(17)
C4 C3 C2 121.21(19)
C4 C3 H3 121.7(15)
C2 C3 H3 117.0(16)
C5 C4 C3 120.07(19)
C5 C4 H4A 119.8(14)
C3 C4 H4A 120.1(14)
C4 C5 C6 121.10(19)
C4 C5 H5 120.5(15)
C6 C5 H5 118.4(15)
C1 C6 C5 117.32(18)
C1 C6 C8 122.79(17)
C5 C6 C8 119.89(17)
C2 C7 H7A 110.3(15)
C2 C7 H7B 111.3(16)
H7A C7 H7B 109(2)
C2 C7 H7C 111.3(18)
H7A C7 H7C 111(2)
H7B C7 H7C 103(2)
C6 C8 H8A 111.3(15)
C6 C8 H8B 115.6(16)
H8A C8 H8B 107(2)
C6 C8 H8C 111.4(16)
H8A C8 H8C 106(2)
H8B C8 H8C 105(2)
O4 C9 C11 106.78(15)
O4 C9 C10 109.99(15)
C11 C9 C10 112.29(16)
O4 C9 P1 107.67(11)
C11 C9 P1 110.80(13)
C10 C9 P1 109.18(13)
C9 C10 H10A 111.0(16)
C9 C10 H10B 107.2(15)
H10A C10 H10B 109(2)
C9 C10 H10C 111.6(14)
H10A C10 H10C 105(2)
H10B C10 H10C 112(2)
C9 C11 H11A 109.8(14)
C9 C11 H11B 110.3(13)
H11A C11 H11B 108(2)
C9 C11 H11C 109.4(14)
H11A C11 H11C 108.6(19)
H11B C11 H11C 111(2)
P1 O2 H2 114(2)
C1 O3 P1 122.05(11)
C9 O4 H4 110.3(18)
O1 P1 O2 114.31(8)
O1 P1 O3 112.47(7)
O2 P1 O3 107.63(7)
O1 P1 C9 115.73(8)
O2 P1 C9 103.27(8)
O3 P1 C9 102.28(7)

loop_
_geom_bond_atom_site_label_1
_geom_bond_atom_site_label_2
_geom_bond_distance
C1 C6 1.388(3)
C1 C2 1.396(3)
C1 O3 1.413(2)
C2 C3 1.394(3)
C2 C7 1.502(3)
C3 C4 1.382(3)
C3 H3 0.94(2)
C4 C5 1.380(3)
C4 H4A 0.98(2)
C5 C6 1.392(3)
C5 H5 0.95(3)
C6 C8 1.510(3)
C7 H7A 0.99(3)
C7 H7B 0.93(3)
C7 H7C 0.94(3)
C8 H8A 1.00(3)
C8 H8B 0.93(3)
C8 H8C 0.96(3)
C9 O4 1.442(2)
C9 C11 1.522(2)
C9 C10 1.524(3)
C9 P1 1.8274(18)
C10 H10A 0.92(3)
C10 H10B 0.97(3)
C10 H10C 0.96(2)
C11 H11A 0.97(3)
C11 H11B 0.97(2)
C11 H11C 0.97(3)
O1 P1 1.4702(13)
O2 P1 1.5575(13)
O2 H2 0.75(3)
O3 P1 1.5932(13)
O4 H4 0.80(3)

loop_
_geom_hbond_atom_site_label_D
_geom_hbond_atom_site_label_H
_geom_hbond_atom_site_label_A
_geom_hbond_distance_DH
_geom_hbond_distance_HA
_geom_hbond_distance_DA
_geom_hbond_angle_DHA
_geom_hbond_site_symmetry_A
O2 H2 O4 0.75(3) 1.82(3) 2.5734(17) 177(3) 1_455
O4 H4 O1 0.80(3) 1.80(3) 2.6087(18) 180(3) 2_566

loop_
_geom_torsion_atom_site_label_1
_geom_torsion_atom_site_label_2
_geom_torsion_atom_site_label_3
_geom_torsion_atom_site_label_4
_geom_torsion
C6 C1 C2 C3 0.5(3)
O3 C1 C2 C3 176.93(16)
C6 C1 C2 C7 179.85(17)
O3 C1 C2 C7 -3.7(2)
C1 C2 C3 C4 -0.4(3)
C7 C2 C3 C4 -179.81(18)
C2 C3 C4 C5 -0.1(3)
C3 C4 C5 C6 0.5(3)
C2 C1 C6 C5 0.0(3)
O3 C1 C6 C5 -176.48(15)
C2 C1 C6 C8 179.83(17)
O3 C1 C6 C8 3.4(3)
C4 C5 C6 C1 -0.5(3)
C4 C5 C6 C8 179.65(18)
C6 C1 O3 P1 -94.99(17)
C2 C1 O3 P1 88.38(17)
C1 O3 P1 O1 -31.54(14)
C1 O3 P1 O2 95.25(13)
C1 O3 P1 C9 -156.35(12)
O4 C9 P1 O1 -65.93(13)
C11 C9 P1 O1 177.64(12)
C10 C9 P1 O1 53.46(15)
O4 C9 P1 O2 168.40(11)
C11 C9 P1 O2 51.96(15)
C10 C9 P1 O2 -72.21(14)
O4 C9 P1 O3 56.69(12)
C11 C9 P1 O3 -59.74(14)
C10 C9 P1 O3 176.08(13)
